data_4518309
loop_
_publ_author_name
'Rumyantcev, Roman V.'
'Fukin, Georgy K.'
'Romanenko, Galina V.'
'Teplova, Irina A.'
'Bubnov, Michael P.'
'Cherkasov, Vladimir K.'

_publ_section_title
;
 Single Crystal X-ray Diffraction Studies of Two Polymorphic Modifications
 of the Dicarbonyl-<i>o</i>-Semiquinonato Rhodium Complex at Different
 Temperatures. Destruction Stimulated by Cooling Versus Stability.
;
_journal_issue 50
_journal_name_full 'ACS omega'
_journal_page_first 32792
_journal_page_last 32799
_journal_paper_doi 10.1021/acsomega.0c05344
_journal_volume 5
_journal_year 2020
_chemical_formula_sum 'C16 H20 O4 Rh'
_chemical_formula_weight 379.23
_space_group_crystal_system triclinic
_space_group_IT_number 2
_space_group_name_Hall '-P 1'
_space_group_name_H-M_alt 'P -1'
_atom_sites_solution_hydrogens geom
_atom_sites_solution_primary dual
_atom_sites_solution_secondary difmap
_audit_creation_method SHELXL-2014/7
_cell_angle_alpha 80.550(3)
_cell_angle_beta 78.591(3)
_cell_angle_gamma 78.079(3)
_cell_formula_units_Z 4
_cell_length_a 6.5190(6)
_cell_length_b 15.7324(13)
_cell_length_c 16.4956(13)
_cell_measurement_reflns_used 9976
_cell_measurement_temperature 150(2)
_cell_measurement_theta_max 27.65
_cell_measurement_theta_min 2.80
_cell_volume 1609.1(2)
_computing_cell_refinement SAINT
_computing_data_collection APEX3
_computing_data_reduction SAINT
_computing_molecular_graphics SHELXTL
_computing_publication_material SHELXTL
_computing_structure_refinement SHELXL-2014/7
_computing_structure_solution SHELXT-2014/5
_diffrn_ambient_temperature 150(2)
_diffrn_measured_fraction_theta_full 0.998
_diffrn_measured_fraction_theta_max 0.996
_diffrn_measurement_device_type 'Bruker D8 Quest (CMOS)'
_diffrn_measurement_method '\w scans'
_diffrn_radiation_type MoK\a
_diffrn_radiation_wavelength 0.71073
_diffrn_reflns_av_R_equivalents 0.1024
_diffrn_reflns_av_unetI/netI 0.1092
_diffrn_reflns_Laue_measured_fraction_full 0.998
_diffrn_reflns_Laue_measured_fraction_max 0.996
_diffrn_reflns_number 7212
_diffrn_reflns_point_group_measured_fraction_full 0.998
_diffrn_reflns_point_group_measured_fraction_max 0.996
_diffrn_reflns_theta_full 25.242
_diffrn_reflns_theta_max 27.484
_diffrn_reflns_theta_min 2.540
_diffrn_source 'microfocus tube'
_exptl_absorpt_coefficient_mu 1.073
_exptl_absorpt_correction_T_max 0.849543
_exptl_absorpt_correction_T_min 0.627257
_exptl_absorpt_correction_type multi-scan
_exptl_absorpt_process_details SADABS-2016/2
_exptl_crystal_colour black
_exptl_crystal_density_diffrn 1.565
_exptl_crystal_description stick
_exptl_crystal_F_000 772
_exptl_crystal_size_max 0.440
_exptl_crystal_size_mid 0.110
_exptl_crystal_size_min 0.060
_refine_diff_density_max 1.132
_refine_diff_density_min -1.307
_refine_diff_density_rms 0.217
_refine_ls_extinction_method none
_refine_ls_goodness_of_fit_ref 1.055
_refine_ls_hydrogen_treatment constr
_refine_ls_matrix_type full
_refine_ls_number_parameters 392
_refine_ls_number_reflns 7212
_refine_ls_number_restraints 0
_refine_ls_restrained_S_all 1.055
_refine_ls_R_factor_all 0.1256
_refine_ls_R_factor_gt 0.0816
_refine_ls_shift/su_max 0.000
_refine_ls_shift/su_mean 0.000
_refine_ls_structure_factor_coef Fsqd
_refine_ls_weighting_details 'w=1/[\s^2^(Fo^2^)+(0.1357P)^2^+8.1954P] where P=(Fo^2^+2Fc^2^)/3'
_refine_ls_weighting_scheme calc
_refine_ls_wR_factor_gt 0.2297
_refine_ls_wR_factor_ref 0.2571
_reflns_Friedel_coverage 0.000
_reflns_number_gt 4813
_reflns_number_total 7212
_reflns_threshold_expression 'I > 2\s(I)'
_cod_data_source_file ao0c05344_si_003.cif
_cod_data_source_block 2_150
_cod_depositor_comments 'Adding full bibliography for 4518296--4518313.cif.'
_cod_database_code 4518309
_shelx_shelxl_version_number 2014/7
_shelx_space_group_comment
;
The symmetry employed for this shelxl refinement is uniquely defined
by the following loop, which should always be used as a source of
symmetry information in preference to the above space-group names.
They are only intended as comments.
;
_shelx_estimated_absorpt_t_min 0.650
_shelx_estimated_absorpt_t_max 0.938

loop_
_space_group_symop_operation_xyz
'x, y, z'
'-x, -y, -z'

loop_
_atom_site_label
_atom_site_type_symbol
_atom_site_fract_x
_atom_site_fract_y
_atom_site_fract_z
_atom_site_U_iso_or_equiv
_atom_site_adp_type
_atom_site_occupancy
_atom_site_site_symmetry_order
_atom_site_calc_flag
_atom_site_refinement_flags_posn
_atom_site_refinement_flags_adp
_atom_site_refinement_flags_occupancy
_atom_site_disorder_assembly
_atom_site_disorder_group
Rh1 Rh -0.0143(2) 0.68673(5) 0.80748(5) 0.0485(3) Uani 1 1 d . . . . .
Rh2 Rh 0.4633(2) 0.68235(5) 0.81156(5) 0.0495(3) Uani 1 1 d . . . . .
O1 O 0.0490(15) 0.7361(4) 0.6848(4) 0.0413(19) Uani 1 1 d . . . . .
O2 O 0.0505(14) 0.5747(4) 0.7558(4) 0.0391(18) Uani 1 1 d . . . . .
O3 O -0.1282(16) 0.8617(5) 0.8698(5) 0.052(2) Uani 1 1 d . . . . .
O4 O -0.098(2) 0.5969(5) 0.9815(5) 0.069(3) Uani 1 1 d . . . . .
O5 O 0.3873(16) 0.7317(4) 0.9208(4) 0.046(2) Uani 1 1 d . . . . .
O6 O 0.4273(14) 0.8106(4) 0.7707(4) 0.0379(18) Uani 1 1 d . . . . .
O7 O 0.508(2) 0.4966(5) 0.8909(5) 0.073(3) Uani 1 1 d . . . . .
O8 O 0.6085(16) 0.6258(5) 0.6408(5) 0.050(2) Uani 1 1 d . . . . .
C1 C 0.101(2) 0.6752(6) 0.6345(5) 0.035(2) Uani 1 1 d . . . . .
C2 C 0.1044(17) 0.5853(6) 0.6757(5) 0.027(2) Uani 1 1 d . . . . .
C3 C 0.1604(15) 0.5138(5) 0.6276(5) 0.0201(18) Uani 1 1 d . . . . .
C4 C 0.2127(16) 0.5367(5) 0.5431(5) 0.0245(19) Uani 1 1 d . . . . .
H4A H 0.2486 0.4912 0.5086 0.029 Uiso 1 1 calc R U . . .
C5 C 0.2166(19) 0.6252(6) 0.5032(5) 0.033(2) Uani 1 1 d . . . . .
H5A H 0.2597 0.6354 0.4445 0.039 Uiso 1 1 calc R U . . .
C6 C 0.1598(18) 0.6949(5) 0.5480(5) 0.028(2) Uani 1 1 d . . . . .
C7 C 0.151(2) 0.4192(6) 0.6688(7) 0.050(3) Uani 1 1 d . . . . .
C8 C 0.302(2) 0.3934(7) 0.7338(7) 0.051(3) Uani 1 1 d . . . . .
H8A H 0.4418 0.4076 0.7083 0.076 Uiso 1 1 calc R U . . .
H8B H 0.3164 0.3304 0.7527 0.076 Uiso 1 1 calc R U . . .
H8C H 0.2431 0.4259 0.7815 0.076 Uiso 1 1 calc R U . . .
C9 C 0.225(2) 0.3541(6) 0.6033(7) 0.046(3) Uani 1 1 d . . . . .
H9A H 0.3790 0.3478 0.5854 0.069 Uiso 1 1 calc R U . . .
H9B H 0.1534 0.3765 0.5550 0.069 Uiso 1 1 calc R U . . .
H9C H 0.1881 0.2970 0.6280 0.069 Uiso 1 1 calc R U . . .
C10 C -0.075(2) 0.4132(7) 0.7085(7) 0.044(3) Uani 1 1 d . . . . .
H10A H -0.1173 0.4471 0.7558 0.065 Uiso 1 1 calc R U . . .
H10B H -0.0861 0.3518 0.7281 0.065 Uiso 1 1 calc R U . . .
H10C H -0.1691 0.4368 0.6674 0.065 Uiso 1 1 calc R U . . .
C11 C 0.173(2) 0.7897(5) 0.5067(5) 0.034(3) Uani 1 1 d . . . . .
C12 C -0.042(2) 0.8495(8) 0.5323(7) 0.049(3) Uani 1 1 d . . . . .
H12A H -0.0806 0.8426 0.5932 0.074 Uiso 1 1 calc R U . . .
H12B H -0.1522 0.8334 0.5081 0.074 Uiso 1 1 calc R U . . .
H12C H -0.0298 0.9107 0.5117 0.074 Uiso 1 1 calc R U . . .
C13 C 0.350(2) 0.8210(6) 0.5314(6) 0.036(2) Uani 1 1 d . . . . .
H13A H 0.3354 0.8125 0.5923 0.054 Uiso 1 1 calc R U . . .
H13B H 0.3438 0.8834 0.5107 0.054 Uiso 1 1 calc R U . . .
H13C H 0.4863 0.7877 0.5073 0.054 Uiso 1 1 calc R U . . .
C14 C 0.205(2) 0.7968(6) 0.4103(5) 0.037(3) Uani 1 1 d . . . . .
H14A H 0.0967 0.7713 0.3941 0.055 Uiso 1 1 calc R U . . .
H14B H 0.3468 0.7652 0.3894 0.055 Uiso 1 1 calc R U . . .
H14C H 0.1925 0.8586 0.3864 0.055 Uiso 1 1 calc R U . . .
C15 C -0.089(2) 0.7940(6) 0.8466(6) 0.038(3) Uani 1 1 d . . . . .
C16 C -0.072(2) 0.6342(7) 0.9159(6) 0.050(3) Uani 1 1 d . . . . .
C17 C 0.3652(17) 0.8174(6) 0.9128(6) 0.032(2) Uani 1 1 d . . . . .
C18 C 0.3836(18) 0.8621(6) 0.8291(5) 0.031(2) Uani 1 1 d . . . . .
C19 C 0.3491(18) 0.9545(6) 0.8133(5) 0.031(2) Uani 1 1 d . . . . .
C20 C 0.306(2) 0.9970(6) 0.8825(5) 0.035(2) Uani 1 1 d . . . . .
H20A H 0.2858 1.0592 0.8746 0.042 Uiso 1 1 calc R U . . .
C21 C 0.2889(17) 0.9541(6) 0.9641(5) 0.030(2) Uani 1 1 d . . . . .
H21A H 0.2619 0.9887 1.0084 0.036 Uiso 1 1 calc R U . . .
C22 C 0.3099(19) 0.8620(6) 0.9846(5) 0.032(2) Uani 1 1 d . . . . .
C23 C 0.357(2) 1.0008(6) 0.7235(6) 0.039(2) Uani 1 1 d . . . . .
C24 C 0.558(2) 0.9696(8) 0.6686(7) 0.048(3) Uani 1 1 d . . . . .
H24A H 0.6703 0.9981 0.6775 0.072 Uiso 1 1 calc R U . . .
H24B H 0.5378 0.9841 0.6103 0.072 Uiso 1 1 calc R U . . .
H24C H 0.5981 0.9060 0.6817 0.072 Uiso 1 1 calc R U . . .
C25 C 0.168(2) 0.9819(7) 0.6903(6) 0.049(3) Uani 1 1 d . . . . .
H25A H 0.0343 1.0117 0.7202 0.073 Uiso 1 1 calc R U . . .
H25B H 0.1695 0.9186 0.6988 0.073 Uiso 1 1 calc R U . . .
H25C H 0.1796 1.0033 0.6306 0.073 Uiso 1 1 calc R U . . .
C26 C 0.334(2) 1.1012(6) 0.7201(6) 0.043(3) Uani 1 1 d . . . . .
H26A H 0.1926 1.1249 0.7491 0.065 Uiso 1 1 calc R U . . .
H26B H 0.3521 1.1281 0.6618 0.065 Uiso 1 1 calc R U . . .
H26C H 0.4430 1.1140 0.7473 0.065 Uiso 1 1 calc R U . . .
C27 C 0.280(2) 0.8160(7) 1.0726(5) 0.043(3) Uani 1 1 d . . . . .
C28 C 0.079(2) 0.7700(9) 1.0824(7) 0.055(4) Uani 1 1 d . . . . .
H28A H 0.0322 0.7509 1.1416 0.082 Uiso 1 1 calc R U . . .
H28B H 0.1186 0.7190 1.0518 0.082 Uiso 1 1 calc R U . . .
H28C H -0.0363 0.8116 1.0600 0.082 Uiso 1 1 calc R U . . .
C29 C 0.229(3) 0.8826(8) 1.1364(6) 0.056(4) Uani 1 1 d . . . . .
H29A H 0.2047 0.8515 1.1930 0.084 Uiso 1 1 calc R U . . .
H29B H 0.1002 0.9251 1.1265 0.084 Uiso 1 1 calc R U . . .
H29C H 0.3481 0.9134 1.1301 0.084 Uiso 1 1 calc R U . . .
C30 C 0.480(2) 0.7514(9) 1.0898(8) 0.052(3) Uani 1 1 d . . . . .
H30A H 0.4519 0.7179 1.1451 0.078 Uiso 1 1 calc R U . . .
H30B H 0.5953 0.7836 1.0879 0.078 Uiso 1 1 calc R U . . .
H30C H 0.5228 0.7113 1.0474 0.078 Uiso 1 1 calc R U . . .
C31 C 0.494(3) 0.5673(7) 0.8597(7) 0.059(4) Uani 1 1 d . . . . .
C32 C 0.554(2) 0.6447(7) 0.7087(7) 0.044(3) Uani 1 1 d . . . . .

loop_
_atom_site_aniso_label
_atom_site_aniso_U_11
_atom_site_aniso_U_22
_atom_site_aniso_U_33
_atom_site_aniso_U_23
_atom_site_aniso_U_13
_atom_site_aniso_U_12
Rh1 0.0922(8) 0.0276(4) 0.0203(4) 0.0011(3) -0.0023(5) -0.0088(6)
Rh2 0.0952(8) 0.0199(3) 0.0252(4) 0.0016(3) -0.0111(5) 0.0056(5)
O1 0.075(6) 0.025(3) 0.020(3) 0.001(2) -0.007(4) -0.006(4)
O2 0.061(5) 0.029(3) 0.022(3) 0.008(2) -0.009(3) -0.003(4)
O3 0.060(6) 0.039(4) 0.053(4) -0.019(3) -0.009(5) 0.007(4)
O4 0.123(9) 0.041(4) 0.027(4) 0.016(3) -0.001(5) -0.008(6)
O5 0.080(6) 0.025(3) 0.018(3) 0.011(2) 0.000(4) 0.005(4)
O6 0.064(5) 0.024(3) 0.022(3) -0.001(2) -0.007(3) 0.000(4)
O7 0.125(10) 0.030(4) 0.054(5) -0.001(4) -0.020(6) 0.005(5)
O8 0.071(6) 0.046(4) 0.037(4) -0.008(3) -0.009(5) -0.014(5)
C1 0.062(8) 0.031(4) 0.016(4) 0.002(3) -0.013(5) -0.017(5)
C2 0.036(6) 0.029(4) 0.017(3) -0.001(3) -0.011(4) -0.006(4)
C3 0.026(5) 0.016(3) 0.017(3) 0.007(3) -0.011(4) 0.000(3)
C4 0.026(5) 0.018(4) 0.027(4) 0.005(3) -0.010(4) -0.001(4)
C5 0.050(7) 0.028(4) 0.020(4) 0.004(3) -0.005(5) -0.012(5)
C6 0.044(6) 0.017(4) 0.024(4) 0.007(3) -0.011(4) -0.007(4)
C7 0.084(10) 0.020(4) 0.039(5) 0.003(4) -0.007(6) -0.003(6)
C8 0.092(10) 0.024(5) 0.041(6) 0.015(4) -0.040(6) -0.010(6)
C9 0.060(8) 0.017(4) 0.053(6) -0.012(4) 0.001(6) 0.006(5)
C10 0.071(9) 0.030(5) 0.027(5) 0.008(4) -0.003(5) -0.016(5)
C11 0.061(8) 0.018(4) 0.019(4) 0.006(3) -0.007(5) -0.004(5)
C12 0.057(8) 0.036(6) 0.043(6) 0.000(5) -0.003(6) 0.006(6)
C13 0.065(8) 0.012(4) 0.030(5) 0.007(4) -0.010(5) -0.009(4)
C14 0.053(7) 0.024(4) 0.027(4) 0.006(4) -0.003(5) -0.004(5)
C15 0.044(7) 0.027(5) 0.034(5) 0.002(4) -0.001(5) 0.002(5)
C16 0.077(10) 0.039(5) 0.032(5) -0.005(4) 0.000(6) -0.019(6)
C17 0.033(6) 0.026(4) 0.037(5) -0.006(4) -0.020(5) 0.011(4)
C18 0.039(6) 0.031(4) 0.025(4) -0.014(3) -0.007(4) 0.002(5)
C19 0.037(6) 0.030(4) 0.028(4) -0.005(3) -0.004(5) -0.011(5)
C20 0.051(7) 0.025(4) 0.026(4) 0.001(3) -0.004(5) -0.007(5)
C21 0.031(6) 0.032(4) 0.028(4) -0.008(3) -0.011(4) -0.002(4)
C22 0.049(7) 0.035(5) 0.016(4) -0.012(3) -0.010(4) -0.003(5)
C23 0.051(7) 0.029(4) 0.030(4) 0.006(4) -0.001(5) -0.006(5)
C24 0.061(8) 0.040(6) 0.034(6) 0.008(5) 0.001(6) -0.010(6)
C25 0.098(11) 0.029(5) 0.019(5) 0.005(4) -0.010(6) -0.018(6)
C26 0.071(9) 0.028(4) 0.026(4) 0.001(4) -0.010(6) 0.002(6)
C27 0.068(9) 0.047(6) 0.016(4) -0.006(4) -0.012(5) -0.011(6)
C28 0.082(11) 0.053(7) 0.030(6) -0.005(5) 0.001(6) -0.022(7)
C29 0.092(11) 0.066(7) 0.016(4) -0.014(4) -0.003(6) -0.024(8)
C30 0.053(8) 0.052(7) 0.041(7) 0.001(6) -0.015(6) 0.016(6)
C31 0.102(12) 0.031(5) 0.036(5) 0.004(4) -0.016(7) 0.000(7)
C32 0.052(8) 0.031(5) 0.051(6) -0.004(4) -0.025(6) 0.004(5)

loop_
_atom_type_symbol
_atom_type_description
_atom_type_scat_dispersion_real
_atom_type_scat_dispersion_imag
_atom_type_scat_source
C C 0.0033 0.0016 'International Tables Vol C Tables 4.2.6.8 and 6.1.1.4'
H H 0.0000 0.0000 'International Tables Vol C Tables 4.2.6.8 and 6.1.1.4'
O O 0.0106 0.0060 'International Tables Vol C Tables 4.2.6.8 and 6.1.1.4'
Rh Rh -1.1178 0.9187 'International Tables Vol C Tables 4.2.6.8 and 6.1.1.4'

loop_
_geom_angle_atom_site_label_1
_geom_angle_atom_site_label_2
_geom_angle_atom_site_label_3
_geom_angle
_geom_angle_site_symmetry_1
_geom_angle_site_symmetry_3
_geom_angle_publ_flag
C15 Rh1 C16 88.6(4) . . ?
C15 Rh1 O2 174.4(4) . . ?
C16 Rh1 O2 95.5(4) . . ?
C15 Rh1 O1 95.5(3) . . ?
C16 Rh1 O1 175.7(4) . . ?
O2 Rh1 O1 80.4(2) . . ?
C15 Rh1 Rh2 90.9(4) . . ?
C16 Rh1 Rh2 94.5(5) . . ?
O2 Rh1 Rh2 92.7(3) . . ?
O1 Rh1 Rh2 86.6(3) . . ?
C32 Rh2 C31 89.2(5) . . ?
C32 Rh2 O6 96.4(4) . . ?
C31 Rh2 O6 174.2(4) . . ?
C32 Rh2 O5 173.9(5) . . ?
C31 Rh2 O5 94.6(4) . . ?
O6 Rh2 O5 79.7(2) . . ?
C32 Rh2 Rh1 93.6(4) . . ?
C31 Rh2 Rh1 91.0(6) . . ?
O6 Rh2 Rh1 90.0(3) . . ?
O5 Rh2 Rh1 91.1(3) . . ?
C1 O1 Rh1 113.2(5) . . ?
C2 O2 Rh1 114.0(5) . . ?
C17 O5 Rh2 113.7(5) . . ?
C18 O6 Rh2 115.2(5) . . ?
O1 C1 C6 122.3(8) . . ?
O1 C1 C2 115.2(7) . . ?
C6 C1 C2 122.5(8) . . ?
O2 C2 C3 122.6(8) . . ?
O2 C2 C1 117.2(7) . . ?
C3 C2 C1 120.2(7) . . ?
C4 C3 C2 115.1(7) . . ?
C4 C3 C7 123.6(8) . . ?
C2 C3 C7 121.3(7) . . ?
C3 C4 C5 124.3(8) . . ?
C3 C4 H4A 117.8 . . ?
C5 C4 H4A 117.8 . . ?
C6 C5 C4 121.6(8) . . ?
C6 C5 H5A 119.2 . . ?
C4 C5 H5A 119.2 . . ?
C5 C6 C1 116.3(7) . . ?
C5 C6 C11 122.2(7) . . ?
C1 C6 C11 121.4(8) . . ?
C8 C7 C3 109.3(10) . . ?
C8 C7 C9 107.9(10) . . ?
C3 C7 C9 110.9(8) . . ?
C8 C7 C10 111.4(10) . . ?
C3 C7 C10 109.0(9) . . ?
C9 C7 C10 108.4(11) . . ?
C7 C8 H8A 109.5 . . ?
C7 C8 H8B 109.5 . . ?
H8A C8 H8B 109.5 . . ?
C7 C8 H8C 109.5 . . ?
H8A C8 H8C 109.5 . . ?
H8B C8 H8C 109.5 . . ?
C7 C9 H9A 109.5 . . ?
C7 C9 H9B 109.5 . . ?
H9A C9 H9B 109.5 . . ?
C7 C9 H9C 109.5 . . ?
H9A C9 H9C 109.5 . . ?
H9B C9 H9C 109.5 . . ?
C7 C10 H10A 109.5 . . ?
C7 C10 H10B 109.5 . . ?
H10A C10 H10B 109.5 . . ?
C7 C10 H10C 109.5 . . ?
H10A C10 H10C 109.5 . . ?
H10B C10 H10C 109.5 . . ?
C12 C11 C6 109.1(9) . . ?
C12 C11 C13 110.8(9) . . ?
C6 C11 C13 110.7(8) . . ?
C12 C11 C14 105.3(9) . . ?
C6 C11 C14 111.5(7) . . ?
C13 C11 C14 109.3(9) . . ?
C11 C12 H12A 109.5 . . ?
C11 C12 H12B 109.5 . . ?
H12A C12 H12B 109.5 . . ?
C11 C12 H12C 109.5 . . ?
H12A C12 H12C 109.5 . . ?
H12B C12 H12C 109.5 . . ?
C11 C13 H13A 109.5 . . ?
C11 C13 H13B 109.5 . . ?
H13A C13 H13B 109.5 . . ?
C11 C13 H13C 109.5 . . ?
H13A C13 H13C 109.5 . . ?
H13B C13 H13C 109.5 . . ?
C11 C14 H14A 109.5 . . ?
C11 C14 H14B 109.5 . . ?
H14A C14 H14B 109.5 . . ?
C11 C14 H14C 109.5 . . ?
H14A C14 H14C 109.5 . . ?
H14B C14 H14C 109.5 . . ?
O3 C15 Rh1 177.6(11) . . ?
O4 C16 Rh1 175.4(11) . . ?
O5 C17 C22 120.3(8) . . ?
O5 C17 C18 116.5(8) . . ?
C22 C17 C18 123.0(8) . . ?
O6 C18 C19 123.9(8) . . ?
O6 C18 C17 114.7(8) . . ?
C19 C18 C17 121.3(7) . . ?
C20 C19 C18 115.4(8) . . ?
C20 C19 C23 124.4(8) . . ?
C18 C19 C23 120.2(7) . . ?
C19 C20 C21 123.7(8) . . ?
C19 C20 H20A 118.1 . . ?
C21 C20 H20A 118.1 . . ?
C22 C21 C20 123.9(8) . . ?
C22 C21 H21A 118.1 . . ?
C20 C21 H21A 118.1 . . ?
C21 C22 C17 112.6(8) . . ?
C21 C22 C27 123.9(7) . . ?
C17 C22 C27 123.5(8) . . ?
C24 C23 C19 112.4(10) . . ?
C24 C23 C25 109.4(10) . . ?
C19 C23 C25 107.3(9) . . ?
C24 C23 C26 107.7(10) . . ?
C19 C23 C26 111.5(8) . . ?
C25 C23 C26 108.5(10) . . ?
C23 C24 H24A 109.5 . . ?
C23 C24 H24B 109.5 . . ?
H24A C24 H24B 109.5 . . ?
C23 C24 H24C 109.5 . . ?
H24A C24 H24C 109.5 . . ?
H24B C24 H24C 109.5 . . ?
C23 C25 H25A 109.5 . . ?
C23 C25 H25B 109.5 . . ?
H25A C25 H25B 109.5 . . ?
C23 C25 H25C 109.5 . . ?
H25A C25 H25C 109.5 . . ?
H25B C25 H25C 109.5 . . ?
C23 C26 H26A 109.5 . . ?
C23 C26 H26B 109.5 . . ?
H26A C26 H26B 109.5 . . ?
C23 C26 H26C 109.5 . . ?
H26A C26 H26C 109.5 . . ?
H26B C26 H26C 109.5 . . ?
C22 C27 C29 110.9(8) . . ?
C22 C27 C28 106.2(9) . . ?
C29 C27 C28 108.0(10) . . ?
C22 C27 C30 111.1(10) . . ?
C29 C27 C30 107.9(10) . . ?
C28 C27 C30 112.8(10) . . ?
C27 C28 H28A 109.5 . . ?
C27 C28 H28B 109.5 . . ?
H28A C28 H28B 109.5 . . ?
C27 C28 H28C 109.5 . . ?
H28A C28 H28C 109.5 . . ?
H28B C28 H28C 109.5 . . ?
C27 C29 H29A 109.5 . . ?
C27 C29 H29B 109.5 . . ?
H29A C29 H29B 109.5 . . ?
C27 C29 H29C 109.5 . . ?
H29A C29 H29C 109.5 . . ?
H29B C29 H29C 109.5 . . ?
C27 C30 H30A 109.5 . . ?
C27 C30 H30B 109.5 . . ?
H30A C30 H30B 109.5 . . ?
C27 C30 H30C 109.5 . . ?
H30A C30 H30C 109.5 . . ?
H30B C30 H30C 109.5 . . ?
O7 C31 Rh2 178.0(15) . . ?
O8 C32 Rh2 176.0(9) . . ?

loop_
_geom_bond_atom_site_label_1
_geom_bond_atom_site_label_2
_geom_bond_distance
_geom_bond_site_symmetry_2
_geom_bond_publ_flag
Rh1 C15 1.843(10) . ?
Rh1 C16 1.844(10) . ?
Rh1 O2 2.014(7) . ?
Rh1 O1 2.038(6) . ?
Rh1 Rh2 3.1134(17) . ?
Rh2 C32 1.835(11) . ?
Rh2 C31 1.840(10) . ?
Rh2 O6 2.000(6) . ?
Rh2 O5 2.011(6) . ?
O1 C1 1.318(11) . ?
O2 C2 1.290(10) . ?
O3 C15 1.152(11) . ?
O4 C16 1.142(12) . ?
O5 C17 1.314(11) . ?
O6 C18 1.311(10) . ?
O7 C31 1.141(13) . ?
O8 C32 1.174(13) . ?
C1 C6 1.403(11) . ?
C1 C2 1.462(12) . ?
C2 C3 1.428(11) . ?
C3 C4 1.374(11) . ?
C3 C7 1.541(11) . ?
C4 C5 1.442(11) . ?
C4 H4A 0.9500 . ?
C5 C6 1.369(12) . ?
C5 H5A 0.9500 . ?
C6 C11 1.546(11) . ?
C7 C8 1.547(17) . ?
C7 C9 1.549(14) . ?
C7 C10 1.50(2) . ?
C8 H8A 0.9800 . ?
C8 H8B 0.9800 . ?
C8 H8C 0.9800 . ?
C9 H9A 0.9800 . ?
C9 H9B 0.9800 . ?
C9 H9C 0.9800 . ?
C10 H10A 0.9800 . ?
C10 H10B 0.9800 . ?
C10 H10C 0.9800 . ?
C11 C12 1.541(16) . ?
C11 C13 1.492(17) . ?
C11 C14 1.551(12) . ?
C12 H12A 0.9800 . ?
C12 H12B 0.9800 . ?
C12 H12C 0.9800 . ?
C13 H13A 0.9800 . ?
C13 H13B 0.9800 . ?
C13 H13C 0.9800 . ?
C14 H14A 0.9800 . ?
C14 H14B 0.9800 . ?
C14 H14C 0.9800 . ?
C17 C22 1.423(12) . ?
C17 C18 1.437(13) . ?
C18 C19 1.413(12) . ?
C19 C20 1.369(12) . ?
C19 C23 1.535(12) . ?
C20 C21 1.398(12) . ?
C20 H20A 0.9500 . ?
C21 C22 1.416(13) . ?
C21 H21A 0.9500 . ?
C22 C27 1.507(12) . ?
C23 C24 1.477(17) . ?
C23 C25 1.544(19) . ?
C23 C26 1.548(13) . ?
C24 H24A 0.9800 . ?
C24 H24B 0.9800 . ?
C24 H24C 0.9800 . ?
C25 H25A 0.9800 . ?
C25 H25B 0.9800 . ?
C25 H25C 0.9800 . ?
C26 H26A 0.9800 . ?
C26 H26B 0.9800 . ?
C26 H26C 0.9800 . ?
C27 C29 1.548(13) . ?
C27 C28 1.591(19) . ?
C27 C30 1.525(17) . ?
C28 H28A 0.9800 . ?
C28 H28B 0.9800 . ?
C28 H28C 0.9800 . ?
C29 H29A 0.9800 . ?
C29 H29B 0.9800 . ?
C29 H29C 0.9800 . ?
C30 H30A 0.9800 . ?
C30 H30B 0.9800 . ?
C30 H30C 0.9800 . ?
